data_2005579
loop_
_publ_author_name
'Zhu, Y.'
'Liu, B.'
'Guo, Q.-X.'
'Liu, Y.-C.'

_publ_section_title
;
 (2,4-Dinitrophenyl)(10-methyl-3-phenothiazinyl)diazene Hemimethanol
 Solvate
;
_journal_issue 11
_journal_name_full 'Acta Crystallographica Section C'
_journal_page_first 2789
_journal_page_last 2791
_journal_paper_doi 10.1107/S0108270196007597
_journal_volume 52
_journal_year 1996
_chemical_formula_iupac 'C19 H13 N5 O4 S , 0.5C H4 O'
_chemical_formula_moiety 'C19 H13 N5 O4 S , 0.5C H3 O H'
_chemical_formula_sum 'C19.5 H15 N5 O4.5 S'
_chemical_formula_weight 423.43
_space_group_IT_number 14
_symmetry_cell_setting monoclinic
_symmetry_space_group_name_Hall '-P 2yn'
_symmetry_space_group_name_H-M 'P 1 21/n 1'
_atom_type_scat_source IntTabIV
_cell_angle_alpha 90
_cell_angle_beta 91.61(1)
_cell_angle_gamma 90
_cell_formula_units_Z 4
_cell_length_a 14.5086(15)
_cell_length_b 34.527(3)
_cell_length_c 3.8910(8)
_cell_measurement_reflns_used 25
_cell_measurement_temperature 294(2)
_cell_measurement_theta_max 24.58
_cell_measurement_theta_min 17.56
_cell_volume 1948.4(5)
_computing_cell_refinement 'CAD-4 Software'
_computing_data_collection 'CAD-4 Software (Enraf-Nonius, 1989)'
_computing_data_reduction 'SDP-Plus (Frenz, 1985)'
_computing_molecular_graphics 'ORTEPII (Johnson, 1976)'
_computing_structure_refinement SDP-Plus
_computing_structure_solution SDP-Plus
_diffrn_measurement_device 'Enraf-Nonius CAD-4'
_diffrn_measurement_method '\w/2\q scans'
_diffrn_radiation_type CuK\a
_diffrn_radiation_wavelength 1.54184
_diffrn_reflns_av_R_equivalents 0.105
_diffrn_reflns_limit_h_max 15
_diffrn_reflns_limit_h_min 0
_diffrn_reflns_limit_k_max 38
_diffrn_reflns_limit_k_min 0
_diffrn_reflns_limit_l_max 4
_diffrn_reflns_limit_l_min -4
_diffrn_reflns_number 2853
_diffrn_reflns_theta_max 58
_diffrn_standards_decay_% -2.0
_diffrn_standards_interval_time 60
_diffrn_standards_number 3
_exptl_absorpt_coefficient_mu 1.79
_exptl_absorpt_correction_T_max 0.9996
_exptl_absorpt_correction_T_min 0.9643
_exptl_absorpt_correction_type '\y scans of high \c reflections'
_exptl_crystal_colour 'intense violet'
_exptl_crystal_density_diffrn 1.443
_exptl_crystal_density_meas 1.422
_exptl_crystal_density_method flotation
_exptl_crystal_description needle
_exptl_crystal_size_max 0.25
_exptl_crystal_size_mid 0.15
_exptl_crystal_size_min 0.05
_refine_diff_density_max 0.38
_refine_diff_density_min -0.37
_refine_ls_extinction_method none
_refine_ls_goodness_of_fit_obs 1.528
_refine_ls_hydrogen_treatment 'refxyz (except H atom of methanol molecule)'
_refine_ls_number_parameters 280
_refine_ls_number_reflns 2002
_refine_ls_R_factor_obs 0.075
_refine_ls_shift/esd_max 0.03
_refine_ls_structure_factor_coef F
_refine_ls_weighting_scheme unit
_refine_ls_wR_factor_obs 0.075
_reflns_number_observed 2002
_reflns_number_total 2631
_reflns_observed_criterion I>3.0\s(I)
_cod_data_source_file bm0002.cif
_cod_data_source_block bm0002a
_cod_depositor_comments
;
 Adding the _atom_site_occupancy data item after consulting the
 original publication.

 Antanas Vaitkus,
 2017-02-07

 Adding the _atom_site_type_symbol data item.

 Antanas Vaitkus,
 2017-02-07

The following automatic conversions were performed:

'_refine_ls_weighting_scheme' value ' unit' changed to 'unit'
according to /home/saulius/struct/CIF-dictionaries/cif_core.dic
dictionary named 'cif_core.dic' version 2.4.1 from 2010-06-29.

Automatic conversion script
Id: cif_fix_values 1715 2011-07-08 13:25:40Z adriana 
;
_cod_original_cell_volume 1948.4
_cod_original_sg_symbol_H-M 'P 21/n'
_cod_database_code 2005579

loop_
_symmetry_equiv_pos_as_xyz
x,y,z
1/2+x,1/2-y,1/2+z
-x,-y,-z
1/2-x,1/2+y,1/2-z

loop_
_atom_site_aniso_label
_atom_site_aniso_U_11
_atom_site_aniso_U_22
_atom_site_aniso_U_33
_atom_site_aniso_U_12
_atom_site_aniso_U_13
_atom_site_aniso_U_23
S5 0.0368(6) 0.0555(7) 0.0696(8) 0.0014(6) 0.0076(6) 0.0076(6)
O1 0.078(3) 0.102(3) 0.138(4) -0.039(2) -0.007(3) -0.024(3)
O2 0.068(3) 0.093(3) 0.258(6) -0.006(3) 0.063(3) -0.004(4)
O3 0.103(3) 0.061(2) 0.125(4) 0.003(2) -0.015(3) 0.025(3)
O4 0.085(3) 0.059(2) 0.160(4) -0.020(3) 0.010(3) 0.023(3)
N3 0.048(2) 0.044(2) 0.057(2) -0.004(2) -0.001(2) -0.005(2)
N10 0.046(2) 0.049(2) 0.049(2) 0.012(2) -0.004(2) 0.003(2)
N1' 0.053(2) 0.043(2) 0.056(2) -0.004(2) 0.001(2) 0.000(2)
N2' 0.049(2) 0.060(3) 0.107(4) -0.010(2) -0.006(3) 0.010(3)
N4' 0.081(3) 0.051(2) 0.082(3) -0.001(2) 0.011(3) 0.003(2)
C1 0.037(2) 0.055(3) 0.054(3) 0.004(2) -0.001(2) -0.001(2)
C2 0.036(2) 0.061(3) 0.059(3) -0.004(2) 0.003(2) -0.009(3)
C3 0.045(2) 0.044(2) 0.046(2) -0.002(2) 0.000(2) -0.007(2)
C4 0.041(2) 0.046(3) 0.048(3) 0.003(2) -0.001(2) -0.003(2)
C6 0.067(3) 0.055(3) 0.063(3) -0.011(3) -0.001(3) 0.009(3)
C7 0.083(4) 0.063(3) 0.076(4) -0.020(3) -0.004(3) 0.002(3)
C8 0.097(4) 0.047(3) 0.079(4) -0.007(3) 0.007(3) -0.007(3)
C9 0.075(3) 0.049(3) 0.062(3) 0.006(3) 0.002(3) 0.004(3)
C11 0.040(2) 0.047(2) 0.036(2) 0.006(2) 0.000(2) -0.004(2)
C12 0.034(2) 0.048(3) 0.043(2) -0.002(2) 0.005(2) -0.001(2)
C13 0.055(3) 0.043(3) 0.051(3) 0.002(2) 0.003(2) 0.005(2)
C14 0.052(3) 0.049(3) 0.046(2) -0.001(2) 0.005(2) 0.008(2)
C15 0.047(3) 0.062(3) 0.060(3) 0.015(2) -0.007(2) 0.008(3)
C1' 0.049(3) 0.044(2) 0.045(2) -0.002(2) 0.004(2) -0.003(2)
C2' 0.046(3) 0.048(3) 0.063(3) -0.011(2) 0.005(2) -0.004(2)
C3' 0.052(3) 0.048(3) 0.066(3) 0.000(2) 0.000(3) -0.003(3)
C4' 0.062(3) 0.040(3) 0.061(3) -0.004(2) 0.007(3) 0.002(2)
C5' 0.054(3) 0.052(3) 0.074(3) -0.010(3) 0.008(3) -0.005(3)
C6' 0.046(3) 0.051(3) 0.072(3) -0.006(2) 0.003(3) 0.000(3)

loop_
_atom_site_label
_atom_site_type_symbol
_atom_site_fract_x
_atom_site_fract_y
_atom_site_fract_z
_atom_site_B_iso_or_equiv
_atom_site_occupancy
S5 S 0.70794(8) 0.22460(4) 0.1984(4) 4.25(3) 1
O1 O 0.6600(3) 0.3572(1) -0.701(1) 8.4(1) 1
O2 O 0.6062(3) 0.4042(2) -0.421(2) 10.9(2) 1
O3 O 0.7675(3) 0.5142(1) -1.070(1) 7.6(1) 1
O4 O 0.9067(3) 0.5232(1) -0.883(1) 8.0(1) 1
N3 N 0.9019(3) 0.3404(1) -0.222(1) 3.94(9) 1
N10 N 0.8963(3) 0.1908(1) 0.319(1) 3.80(8) 1
N1' N 0.8260(3) 0.3555(1) -0.312(1) 4.00(9) 1
N2' N 0.6663(3) 0.3893(1) -0.574(1) 5.7(1) 1
N4' N 0.8364(3) 0.5040(1) -0.916(1) 5.6(1) 1
C1 C 0.9788(3) 0.2493(2) 0.159(1) 3.9(1) 1
C2 C 0.9770(3) 0.2861(2) 0.028(1) 4.1(1) 1
C3 C 0.8951(3) 0.3037(1) -0.076(1) 3.6(1) 1
C4 C 0.8117(3) 0.2835(1) -0.037(1) 3.6(1) 1
C6 C 0.6723(4) 0.1504(2) -0.007(1) 4.9(1) 1
C7 C 0.6945(4) 0.1117(2) -0.053(2) 5.9(1) 1
C8 C 0.7834(5) 0.0995(2) 0.023(2) 5.9(1) 1
C9 C 0.8505(4) 0.1247(2) 0.145(1) 4.9(1) 1
C11 C 0.8969(3) 0.2284(1) 0.195(1) 3.26(9) 1
C12 C 0.8130(3) 0.2470(1) 0.102(1) 3.29(9) 1
C13 C 0.7386(3) 0.1761(1) 0.119(1) 3.9(1) 1
C14 C 0.8285(3) 0.1639(1) 0.197(1) 3.8(1) 1
C15 C 0.9815(3) 0.1749(2) 0.471(1) 4.5(1) 1
C1' C 0.8348(3) 0.3923(1) -0.465(1) 3.6(1) 1
C2' C 0.7550(3) 0.4098(1) -0.593(1) 4.1(1) 1
C3' C 0.7527(4) 0.4462(2) -0.738(1) 4.4(1) 1
C4' C 0.8363(4) 0.4653(1) -0.750(1) 4.3(1) 1
C5' C 0.9173(4) 0.4498(2) -0.628(1) 4.7(1) 1
C6' C 0.9172(3) 0.4131(2) -0.484(1) 4.5(1) 1
OM O 0 0 0.500 9.8(8) 0.14
OM1 O 0.476(2) 0.4881(9) 0.784(7) 8.2(7) 0.18
OM2 O 0.518(2) 0.5084(8) 0.748(7) 7.7(7) 0.18
CM C -0.021(3) 0.024(1) 0.53(1) 9(1) 0.2
CM1 C -0.024(2) 0.0083(9) 0.017(9) 8.6(7) 0.3
H1 H 1.033(4) 0.238(2) 0.21(1) 4.0 1
H2 H 1.033(4) 0.298(2) -0.03(1) 4.0 1
H4 H 0.758(4) 0.297(2) -0.10(1) 4.0 1
H6 H 0.600(4) 0.161(2) -0.04(1) 4.0 1
H7 H 0.644(4) 0.092(2) -0.16(1) 4.0 1
H8 H 0.798(4) 0.074(2) -0.02(1) 4.0 1
H9 H 0.916(4) 0.116(2) 0.22(1) 4.0 1
H15 H 0.964(4) 0.152(2) 0.62(1) 4.0 1
H15' H 1.008(4) 0.195(2) 0.60(1) 4.0 1
H15" H 1.027(4) 0.171(2) 0.30(1) 4.0 1
H3' H 0.694(4) 0.460(2) -0.81(1) 4.0 1
H5' H 0.974(4) 0.464(2) -0.66(1) 4.0 1
H6' H 0.972(4) 0.401(2) -0.42(1) 4.0 1

loop_
_geom_angle_atom_site_label_1
_geom_angle_atom_site_label_2
_geom_angle_atom_site_label_3
_geom_angle
_geom_angle_publ_flag
C12 S5 C13 99.1(2) yes
C11 N10 C14 120.4(4) yes
N10 C11 C12 120.0(3) yes
S5 C12 C11 119.4(3) yes
C11 N10 C15 118.8(3) yes
N1' N3 C3 114.8(3) yes
O1 N2' O2 123.4(4) yes
O1 N2' C2' 118.2(4) yes
N10 C11 C1 122.1(3) yes
S5 C12 C4 119.1(3) yes
N1' C1' C6' 124.9(4) yes
N1' C1' C2' 117.4(3) yes
N2' C2' C3' 116.6(4) yes
N2' C2' C1' 119.7(4) yes
C14 N10 C15 117.1(4) no
N3 N1' C1' 113.7(4) no
O2 N2' C2' 118.4(5) no
O3 N4' O4 124.8(5) no
O3 N4' C4' 118.1(5) no
O4 N4' C4' 117.1(5) no
C2 C1 C11 120.5(4) no
C1 C2 C3 121.5(4) no
N3 C3 C2 116.6(4) no
N3 C3 C4 124.4(4) no
C2 C3 C4 119.0(4) no
C3 C4 C12 119.7(4) no
C7 C6 C13 120.0(5) no
C6 C7 C8 119.1(5) no
C7 C8 C9 121.7(5) no
C8 C9 C14 119.6(5) no
C1 C11 C12 117.9(4) no
C4 C12 C11 121.3(5) no
S5 C13 C6 119.7(4) no
S5 C13 C14 119.2(4) no
C6 C13 C14 121.1(5) no
N10 C14 C9 121.2(4) no
N10 C14 C13 120.5(4) no
C9 C14 C13 118.4(5) no
C2' C1' C6' 117.7(4) no
C1' C2' C3' 123.8(5) no
C2' C3' C4' 116.0(5) no
N4' C4' C3' 117.1(5) no
N4' C4' C5' 119.6(5) no
C3' C4' C5' 123.3(5) no
C4' C5' C6' 119.3(5) no
C1' C6' C5' 120.2(5) no
H15 C15 H15' 112(5) no
H15 C15 H15" 119(5) no
H15' C15 H15" 100(5) no

loop_
_geom_bond_atom_site_label_1
_geom_bond_atom_site_label_2
_geom_bond_distance
_geom_bond_publ_flag
S5 C12 1.758(4) yes
S5 C13 1.762(4) yes
O3 N4' 1.205(5) yes
O4 N4' 1.221(6) yes
N10 C11 1.385(5) yes
N10 C14 1.426(5) yes
N10 C15 1.465(5) yes
N1' N3 1.258(4) yes
N3 C3 1.394(5) yes
N4' C4' 1.482(5) yes
C1 C2 1.370(6) yes
C2 C3 1.384(5) yes
C3 C4 1.410(5) yes
C4 C12 1.369(5) yes
C1 C11 1.400(5) yes
O1 N2' 1.218(7) no
O2 N2' 1.186(7) no
N1' C1' 1.410(7) no
N2' C2' 1.471(7) no
C6 C7 1.386(9) no
C6 C13 1.388(7) no
C7 C8 1.390(10) no
C8 C9 1.382(8) no
C9 C14 1.406(7) no
C11 C12 1.414(6) no
C13 C14 1.396(7) no
C1' C2' 1.386(7) no
C1' C6' 1.399(7) no
C2' C3' 1.379(8) no
C3' C4' 1.383(7) no
C4' C5' 1.364(7) no
C5' C6' 1.386(7) no
C1 H1 0.90(6) no
C2 H2 0.94(6) no
C4 H4 0.93(6) no
C6 H6 1.11(6) no
C7 H7 1.08(6) no
C8 H8 0.93(6) no
C9 H9 1.13(6) no
C15 H15 0.99(6) no
C15 H15' 0.94(6) no
C15 H15" 0.96(6) no
C3' H3' 1.00(6) no
C5' H5' 0.96(6) no
C6' H6' 0.92(6) no
